data_2224888
loop_
_publ_author_name
'Wang, Ji-Dong'
'Han, Shu-Min'

_publ_section_title
;
 Dimethylammonium
 diaqua(pyridine-2,4-dicarboxylato-\k^2^<i>N</i>,<i>O</i>^2^)cuprate(II)
;
_journal_coeditor_code BX2257
_journal_issue 2
_journal_name_full 'Acta Crystallographica Section E'
_journal_page_first m206
_journal_page_last m207
_journal_paper_doi 10.1107/S1600536810002497
_journal_volume 66
_journal_year 2010
_chemical_formula_iupac '(C2 H8 N)2 [Cu (C7 H3 N O4)2 (H2 O)2]'
_chemical_formula_moiety '2(C2 H8 N +), C14 H10 Cu N2 O10 2-'
_chemical_formula_sum 'C18 H26 Cu N4 O10'
_chemical_formula_weight 521.98
_chemical_name_systematic
;
Dimethylammonium
diaqua(pyridine-2,4-dicarboxylato-\k^2^<i>N</i>,<i>O</i>^2^)cuprate(II)
;
_space_group_IT_number 14
_symmetry_cell_setting monoclinic
_symmetry_space_group_name_Hall '-P 2yn'
_symmetry_space_group_name_H-M 'P 1 21/n 1'
_atom_sites_solution_hydrogens geom
_atom_sites_solution_primary direct
_atom_sites_solution_secondary difmap
_audit_creation_method SHELXL-97
_cell_angle_alpha 90.00
_cell_angle_beta 103.5400(10)
_cell_angle_gamma 90.00
_cell_formula_units_Z 2
_cell_length_a 7.9854(7)
_cell_length_b 9.4648(8)
_cell_length_c 14.9380(12)
_cell_measurement_reflns_used 3343
_cell_measurement_temperature 293(2)
_cell_measurement_theta_max 25.97
_cell_measurement_theta_min 2.57
_cell_volume 1097.64(16)
_computing_cell_refinement 'SAINT (Bruker, 2007)'
_computing_data_collection 'SMART (Bruker, 2007)'
_computing_data_reduction 'SAINT (Bruker, 2007)'
_computing_molecular_graphics 'SHELXTL (Sheldrick, 2008)'
_computing_publication_material 'SHELXTL (Sheldrick, 2008)'
_computing_structure_refinement 'SHELXL97 (Sheldrick, 2008)'
_computing_structure_solution 'SHELXS97 (Sheldrick, 2008)'
_diffrn_ambient_temperature 293(2)
_diffrn_measured_fraction_theta_full 1.000
_diffrn_measured_fraction_theta_max 1.00
_diffrn_measurement_device_type 'Bruker SMART APEX CCD'
_diffrn_measurement_method '\f and \w scans'
_diffrn_radiation_monochromator graphite
_diffrn_radiation_source 'sealed tube'
_diffrn_radiation_type MoK\a
_diffrn_radiation_wavelength 0.71073
_diffrn_reflns_av_R_equivalents 0.0156
_diffrn_reflns_av_sigmaI/netI 0.0171
_diffrn_reflns_limit_h_max 9
_diffrn_reflns_limit_h_min -9
_diffrn_reflns_limit_k_max 11
_diffrn_reflns_limit_k_min -7
_diffrn_reflns_limit_l_max 18
_diffrn_reflns_limit_l_min -12
_diffrn_reflns_number 5508
_diffrn_reflns_theta_full 26.02
_diffrn_reflns_theta_max 26.02
_diffrn_reflns_theta_min 2.57
_exptl_absorpt_coefficient_mu 1.058
_exptl_absorpt_correction_T_max 0.8490
_exptl_absorpt_correction_T_min 0.7317
_exptl_absorpt_correction_type multi-scan
_exptl_absorpt_process_details '(SADABS; Sheldrick, 1996)'
_exptl_crystal_colour green
_exptl_crystal_density_diffrn 1.579
_exptl_crystal_density_method 'not measured'
_exptl_crystal_description block
_exptl_crystal_F_000 542
_exptl_crystal_size_max 0.31
_exptl_crystal_size_mid 0.16
_exptl_crystal_size_min 0.16
_refine_diff_density_max 0.346
_refine_diff_density_min -0.264
_refine_ls_goodness_of_fit_ref 1.063
_refine_ls_hydrogen_treatment mixed
_refine_ls_matrix_type full
_refine_ls_number_parameters 159
_refine_ls_number_reflns 2160
_refine_ls_number_restraints 2
_refine_ls_restrained_S_all 1.063
_refine_ls_R_factor_all 0.0313
_refine_ls_R_factor_gt 0.0286
_refine_ls_shift/su_max 0.001
_refine_ls_shift/su_mean 0.000
_refine_ls_structure_factor_coef Fsqd
_refine_ls_weighting_details 'calc w=1/[\s^2^(Fo^2^)+(0.0456P)^2^+0.4270P] where P=(Fo^2^+2Fc^2^)/3'
_refine_ls_weighting_scheme calc
_refine_ls_wR_factor_gt 0.0771
_refine_ls_wR_factor_ref 0.0792
_reflns_number_gt 1992
_reflns_number_total 2160
_reflns_threshold_expression I>2\s(I)
_cod_data_source_file bx2257.cif
_cod_data_source_block I
_cod_original_sg_symbol_H-M 'P 21/n'
_cod_database_code 2224888
_cod_database_fobs_code 2224888

loop_
_symmetry_equiv_pos_as_xyz
'x, y, z'
'-x+1/2, y+1/2, -z+1/2'
'-x, -y, -z'
'x-1/2, -y-1/2, z-1/2'

loop_
_atom_site_type_symbol
_atom_site_label
_atom_site_fract_x
_atom_site_fract_y
_atom_site_fract_z
_atom_site_U_iso_or_equiv
_atom_site_adp_type
_atom_site_calc_flag
_atom_site_refinement_flags
_atom_site_occupancy
_atom_site_disorder_assembly
_atom_site_disorder_group
Cu Cu1 0.0000 0.5000 1.0000 0.02668(12) Uani d S 1 . .
N N1 0.15726(18) 0.55054(15) 0.92027(9) 0.0235(3) Uani d . 1 . .
N N2 0.7815(2) 0.47684(16) 0.59707(11) 0.0302(3) Uani d . 1 . .
H H2A 0.6957 0.4670 0.6264 0.036 Uiso calc R 1 . .
H H2B 0.8078 0.3904 0.5793 0.036 Uiso calc R 1 . .
O O1 0.15272(15) 0.33417(12) 1.02961(8) 0.0291(3) Uani d . 1 . .
O O2 0.38987(16) 0.24074(13) 0.99920(9) 0.0337(3) Uani d . 1 . .
O O3 0.57116(18) 0.46822(17) 0.72146(10) 0.0393(3) Uani d . 1 . .
O O4 0.4794(2) 0.68865(19) 0.68723(12) 0.0618(5) Uani d . 1 . .
O O1W 0.18306(19) 0.62993(16) 1.12457(10) 0.0400(3) Uani d D 1 . .
H H1WA 0.126(3) 0.687(2) 1.1473(16) 0.048 Uiso d D 1 . .
H H1WB 0.250(2) 0.594(2) 1.1680(12) 0.048 Uiso d D 1 . .
C C1 0.2761(2) 0.33162(18) 0.98819(11) 0.0253(3) Uani d . 1 . .
C C2 0.2792(2) 0.45160(18) 0.92182(11) 0.0223(3) Uani d . 1 . .
C C3 0.3928(2) 0.45788(18) 0.86496(11) 0.0234(3) Uani d . 1 . .
H H3 0.4755 0.3880 0.8674 0.028 Uiso calc R 1 . .
C C4 0.3812(2) 0.57093(18) 0.80377(11) 0.0249(3) Uani d . 1 . .
C C5 0.2608(2) 0.67552(18) 0.80637(11) 0.0277(4) Uani d . 1 . .
H H5 0.2545 0.7549 0.7690 0.033 Uiso calc R 1 . .
C C6 0.1501(2) 0.66179(18) 0.86455(11) 0.0269(4) Uani d . 1 . .
H H6 0.0686 0.7319 0.8649 0.032 Uiso calc R 1 . .
C C7 0.4887(2) 0.5772(2) 0.73205(12) 0.0337(4) Uani d . 1 . .
C C8 0.9339(3) 0.5361(3) 0.66186(15) 0.0414(5) Uani d . 1 . .
H H8A 1.0242 0.5513 0.6303 0.062 Uiso calc R 1 . .
H H8B 0.9728 0.4712 0.7118 0.062 Uiso calc R 1 . .
H H8C 0.9037 0.6244 0.6856 0.062 Uiso calc R 1 . .
C C9 0.7204(3) 0.5659(2) 0.51421(13) 0.0409(5) Uani d . 1 . .
H H9A 0.6653 0.6490 0.5306 0.061 Uiso calc R 1 . .
H H9B 0.6396 0.5134 0.4686 0.061 Uiso calc R 1 . .
H H9C 0.8166 0.5931 0.4898 0.061 Uiso calc R 1 . .

loop_
_atom_site_aniso_label
_atom_site_aniso_U_11
_atom_site_aniso_U_22
_atom_site_aniso_U_33
_atom_site_aniso_U_12
_atom_site_aniso_U_13
_atom_site_aniso_U_23
Cu1 0.03408(19) 0.02407(18) 0.02744(19) 0.00826(11) 0.01843(13) 0.00608(11)
N1 0.0288(7) 0.0230(7) 0.0207(6) 0.0025(6) 0.0095(5) 0.0003(6)
N2 0.0352(8) 0.0289(8) 0.0295(8) -0.0024(6) 0.0136(7) -0.0061(6)
O1 0.0363(7) 0.0269(6) 0.0297(6) 0.0071(5) 0.0190(5) 0.0078(5)
O2 0.0357(7) 0.0289(7) 0.0411(7) 0.0097(5) 0.0183(6) 0.0119(6)
O3 0.0368(7) 0.0531(8) 0.0329(7) 0.0035(6) 0.0183(6) 0.0039(6)
O4 0.0617(10) 0.0642(11) 0.0720(11) 0.0089(8) 0.0411(9) 0.0378(9)
O1W 0.0444(8) 0.0413(8) 0.0345(7) 0.0109(6) 0.0095(6) -0.0020(6)
C1 0.0304(8) 0.0230(8) 0.0242(8) 0.0016(7) 0.0097(7) 0.0016(6)
C2 0.0258(8) 0.0208(8) 0.0209(7) -0.0009(6) 0.0070(6) -0.0010(6)
C3 0.0236(8) 0.0235(8) 0.0240(8) 0.0001(6) 0.0074(6) -0.0001(7)
C4 0.0245(8) 0.0276(9) 0.0228(8) -0.0058(6) 0.0062(6) 0.0009(7)
C5 0.0333(9) 0.0245(9) 0.0250(8) -0.0027(7) 0.0063(7) 0.0059(7)
C6 0.0320(8) 0.0231(8) 0.0260(8) 0.0043(7) 0.0079(7) 0.0026(7)
C7 0.0277(9) 0.0459(12) 0.0287(9) -0.0047(8) 0.0090(7) 0.0085(8)
C8 0.0349(10) 0.0507(12) 0.0376(11) -0.0059(9) 0.0066(8) -0.0036(10)
C9 0.0472(11) 0.0445(12) 0.0319(10) 0.0041(9) 0.0110(8) 0.0005(9)

loop_
_atom_type_symbol
_atom_type_description
_atom_type_scat_dispersion_real
_atom_type_scat_dispersion_imag
_atom_type_scat_source
C C 0.0033 0.0016 'International Tables Vol C Tables 4.2.6.8 and 6.1.1.4'
H H 0.0000 0.0000 'International Tables Vol C Tables 4.2.6.8 and 6.1.1.4'
N N 0.0061 0.0033 'International Tables Vol C Tables 4.2.6.8 and 6.1.1.4'
O O 0.0106 0.0060 'International Tables Vol C Tables 4.2.6.8 and 6.1.1.4'
Cu Cu 0.3201 1.2651 'International Tables Vol C Tables 4.2.6.8 and 6.1.1.4'

loop_
_geom_angle_atom_site_label_1
_geom_angle_atom_site_label_2
_geom_angle_atom_site_label_3
_geom_angle_site_symmetry_1
_geom_angle_site_symmetry_3
_geom_angle
_geom_angle_publ_flag
O1 Cu1 O1 . 3_567 179.9980(10) ?
O1 Cu1 N1 . 3_567 96.81(5) ?
O1 Cu1 N1 3_567 3_567 83.18(5) ?
O1 Cu1 N1 . . 83.19(5) ?
O1 Cu1 N1 3_567 . 96.81(5) ?
N1 Cu1 N1 3_567 . 180.00(5) ?
O1 Cu1 O1W . 3_567 89.92(5) ?
O1 Cu1 O1W 3_567 3_567 90.08(5) ?
N1 Cu1 O1W 3_567 3_567 89.18(5) ?
N1 Cu1 O1W . 3_567 90.82(5) ?
O1 Cu1 O1W . . 90.08(5) ?
O1 Cu1 O1W 3_567 . 89.91(5) ?
N1 Cu1 O1W 3_567 . 90.82(5) ?
N1 Cu1 O1W . . 89.18(5) ?
O1W Cu1 O1W 3_567 . 180.00(5) ?
C6 N1 C2 . . 118.96(14) ?
C6 N1 Cu1 . . 128.65(12) ?
C2 N1 Cu1 . . 112.29(11) ?
C8 N2 C9 . . 113.01(16) ?
C8 N2 H2A . . 109.0 ?
C9 N2 H2A . . 109.0 ?
C8 N2 H2B . . 109.0 ?
C9 N2 H2B . . 109.0 ?
H2A N2 H2B . . 107.8 ?
C1 O1 Cu1 . . 114.32(10) ?
Cu1 O1W H1WA . . 110.7(17) ?
Cu1 O1W H1WB . . 124.4(18) ?
H1WA O1W H1WB . . 106(2) ?
O2 C1 O1 . . 125.07(15) ?
O2 C1 C2 . . 119.13(14) ?
O1 C1 C2 . . 115.80(14) ?
N1 C2 C3 . . 122.38(15) ?
N1 C2 C1 . . 114.25(14) ?
C3 C2 C1 . . 123.33(15) ?
C2 C3 C4 . . 118.89(16) ?
C2 C3 H3 . . 120.6 ?
C4 C3 H3 . . 120.6 ?
C5 C4 C3 . . 117.97(15) ?
C5 C4 C7 . . 120.04(15) ?
C3 C4 C7 . . 121.90(16) ?
C6 C5 C4 . . 119.98(15) ?
C6 C5 H5 . . 120.0 ?
C4 C5 H5 . . 120.0 ?
N1 C6 C5 . . 121.69(15) ?
N1 C6 H6 . . 119.2 ?
C5 C6 H6 . . 119.2 ?
O4 C7 O3 . . 126.71(18) ?
O4 C7 C4 . . 116.09(18) ?
O3 C7 C4 . . 117.13(16) ?
N2 C8 H8A . . 109.5 ?
N2 C8 H8B . . 109.5 ?
H8A C8 H8B . . 109.5 ?
N2 C8 H8C . . 109.5 ?
H8A C8 H8C . . 109.5 ?
H8B C8 H8C . . 109.5 ?
N2 C9 H9A . . 109.5 ?
N2 C9 H9B . . 109.5 ?
H9A C9 H9B . . 109.5 ?
N2 C9 H9C . . 109.5 ?
H9A C9 H9C . . 109.5 ?
H9B C9 H9C . . 109.5 ?

loop_
_geom_bond_atom_site_label_1
_geom_bond_atom_site_label_2
_geom_bond_site_symmetry_2
_geom_bond_distance
_geom_bond_publ_flag
Cu1 O1 . 1.9733(11) y
Cu1 O1 3_567 1.9733(11) ?
Cu1 N1 3_567 1.9810(14) ?
Cu1 N1 . 1.9810(14) y
Cu1 O1W 3_567 2.4162(15) ?
Cu1 O1W . 2.4162(15) y
N1 C6 . 1.335(2) ?
N1 C2 . 1.347(2) ?
N2 C8 . 1.477(3) ?
N2 C9 . 1.483(3) ?
N2 H2A . 0.9000 ?
N2 H2B . 0.9000 ?
O1 C1 . 1.281(2) ?
O2 C1 . 1.234(2) ?
O3 C7 . 1.253(2) ?
O4 C7 . 1.242(2) ?
O1W H1WA . 0.832(10) ?
O1W H1WB . 0.815(10) ?
C1 C2 . 1.512(2) ?
C2 C3 . 1.381(2) ?
C3 C4 . 1.396(2) ?
C3 H3 . 0.9300 ?
C4 C5 . 1.387(2) ?
C4 C7 . 1.523(2) ?
C5 C6 . 1.383(2) ?
C5 H5 . 0.9300 ?
C6 H6 . 0.9300 ?
C8 H8A . 0.9600 ?
C8 H8B . 0.9600 ?
C8 H8C . 0.9600 ?
C9 H9A . 0.9600 ?
C9 H9B . 0.9600 ?
C9 H9C . 0.9600 ?

loop_
_geom_hbond_atom_site_label_D
_geom_hbond_atom_site_label_H
_geom_hbond_atom_site_label_A
_geom_hbond_site_symmetry_A
_geom_hbond_distance_DH
_geom_hbond_distance_HA
_geom_hbond_distance_DA
_geom_hbond_angle_DHA
_geom_hbond_publ_flag
O1W H1WA O4 4_576 0.83(2) 1.85(2) 2.680(2) 174 y
O1W H1Wb O3 3_667 0.812(18) 2.002(17) 2.809(2) 172 y
N2 H2A O3 1_555 0.90 1.92 2.783(2) 161 y
N2 H2B O2 4_665 0.90 1.94 2.778(2) 154 y
